data_2238030
loop_
_publ_author_name
'Devi, Seenivasan Karthiga'
'Srinivasan, Thothadri'
'Rajesh, Raju'
'Raghunathan, Raghavachary'
'Velmurugan, Devadasan'

_publ_section_title
;
 (1<i>S</i>,3'<i>S</i>,3a'<i>R</i>,6'<i>S</i>)-6'-(2-Chlorophenyl)-3'-[(2<i>R</i>,3<i>S</i>)-1-(4-methoxyphenyl)-4-oxo-3-phenylazetidin-2-yl]-2-oxo-3',3'a,4',6'-tetrahydro-2<i>H</i>,2'<i>H</i>-spiro[acenaphthylene-1,1'-pyrrolo[1,2-<i>c</i>][1,3]thiazole]-2',2'-dicarbonitrile
;
_journal_coeditor_code SU2576
_journal_issue 5
_journal_name_full 'Acta Crystallographica Section E'
_journal_page_first o750
_journal_page_last o751
_journal_paper_doi 10.1107/S1600536813009276
_journal_volume 69
_journal_year 2013
_chemical_formula_iupac 'C41 H29 Cl N4 O3 S'
_chemical_formula_moiety 'C41 H29 Cl N4 O3 S'
_chemical_formula_sum 'C41 H29 Cl N4 O3 S'
_chemical_formula_weight 693.19
_chemical_name_systematic
(1<i>S</i>,3'<i>S</i>,3a'<i>R</i>,6'<i>S</i>)-6'-(2-Chlorophenyl)-3'-[(2<i>R</i>,3<i>S</i>)-1-(4-methoxyphenyl)-4-oxo-3-phenylazetidin-2-yl]-2-oxo-3',3'a,4',6'-tetrahydro-2<i>H</i>,2'<i>H</i>-spiro[acenaphthylene-1,1'-pyrrolo[1,2-<i>c</i>][1,3]thiazole]-2',2'-dicarbonitrile
_space_group_IT_number 4
_symmetry_cell_setting monoclinic
_symmetry_space_group_name_Hall 'P 2yb'
_symmetry_space_group_name_H-M 'P 1 21 1'
_atom_sites_solution_hydrogens geom
_atom_sites_solution_primary direct
_atom_sites_solution_secondary difmap
_audit_creation_method SHELXL-97
_cell_angle_alpha 90.00
_cell_angle_beta 110.107(3)
_cell_angle_gamma 90.00
_cell_formula_units_Z 2
_cell_length_a 10.7611(5)
_cell_length_b 14.3742(7)
_cell_length_c 11.6657(6)
_cell_measurement_reflns_used 7910
_cell_measurement_temperature 293(2)
_cell_measurement_theta_max 28.39
_cell_measurement_theta_min 1.86
_cell_volume 1694.50(15)
_computing_cell_refinement 'SAINT (Bruker, 2008)'
_computing_data_collection 'APEX2 (Bruker, 2008)'
_computing_data_reduction 'SAINT (Bruker, 2008)'
_computing_molecular_graphics 'ORTEP3 for Windows (Farrugia, 2012)'
_computing_publication_material 'SHELXL97 (Sheldrick, 2008) and PLATON (Spek, 2009)'
_computing_structure_refinement 'SHELXL-97 (Sheldrick, 2008)'
_computing_structure_solution 'SHELXS97 (Sheldrick, 2008)'
_diffrn_ambient_temperature 293(2)
_diffrn_measured_fraction_theta_full 0.989
_diffrn_measured_fraction_theta_max 0.989
_diffrn_measurement_device_type 'Bruker SMART APEXII area-detector diffractometer'
_diffrn_measurement_method '\w and \f scans'
_diffrn_radiation_monochromator graphite
_diffrn_radiation_source 'fine-focus sealed tube'
_diffrn_radiation_type MoK\a
_diffrn_radiation_wavelength 0.71073
_diffrn_reflns_av_R_equivalents 0.0340
_diffrn_reflns_av_sigmaI/netI 0.0535
_diffrn_reflns_limit_h_max 14
_diffrn_reflns_limit_h_min -14
_diffrn_reflns_limit_k_max 18
_diffrn_reflns_limit_k_min -18
_diffrn_reflns_limit_l_max 15
_diffrn_reflns_limit_l_min -15
_diffrn_reflns_number 15747
_diffrn_reflns_theta_full 28.39
_diffrn_reflns_theta_max 28.39
_diffrn_reflns_theta_min 1.86
_exptl_absorpt_coefficient_mu 0.221
_exptl_absorpt_correction_T_max 0.9571
_exptl_absorpt_correction_T_min 0.9366
_exptl_absorpt_correction_type multi-scan
_exptl_absorpt_process_details '(SADABS; Bruker, 2008)'
_exptl_crystal_colour Colourless
_exptl_crystal_density_diffrn 1.359
_exptl_crystal_density_method 'not measured'
_exptl_crystal_description Block
_exptl_crystal_F_000 720
_exptl_crystal_size_max 0.30
_exptl_crystal_size_mid 0.25
_exptl_crystal_size_min 0.20
_refine_diff_density_max 0.242
_refine_diff_density_min -0.279
_refine_ls_abs_structure_details 'Flack (1983), 3527 Friedel pairs'
_refine_ls_abs_structure_Flack -0.05(5)
_refine_ls_extinction_method none
_refine_ls_goodness_of_fit_ref 0.998
_refine_ls_hydrogen_treatment constr
_refine_ls_matrix_type full
_refine_ls_number_parameters 452
_refine_ls_number_reflns 7910
_refine_ls_number_restraints 1
_refine_ls_restrained_S_all 0.998
_refine_ls_R_factor_all 0.0768
_refine_ls_R_factor_gt 0.0446
_refine_ls_shift/su_max 0.001
_refine_ls_shift/su_mean 0.000
_refine_ls_structure_factor_coef Fsqd
_refine_ls_weighting_details 'calc w=1/[\s^2^(Fo^2^)+(0.0567P)^2^] where P=(Fo^2^+2Fc^2^)/3'
_refine_ls_weighting_scheme calc
_refine_ls_wR_factor_gt 0.0979
_refine_ls_wR_factor_ref 0.1139
_reflns_number_gt 5429
_reflns_number_total 7910
_reflns_threshold_expression >2sigma(I)
_cod_data_source_file su2576.cif
_cod_data_source_block I
_cod_original_cell_volume 1694.50(14)
_cod_original_sg_symbol_H-M 'P 21'
_cod_database_code 2238030
_cod_database_fobs_code 2238030

loop_
_symmetry_equiv_pos_as_xyz
'x, y, z'
'-x, y+1/2, -z'

loop_
_atom_site_type_symbol
_atom_site_label
_atom_site_fract_x
_atom_site_fract_y
_atom_site_fract_z
_atom_site_U_iso_or_equiv
_atom_site_adp_type
_atom_site_calc_flag
_atom_site_refinement_flags
_atom_site_occupancy
_atom_site_symmetry_multiplicity
C C1 0.4023(3) 0.4825(2) 0.2806(3) 0.0781(9) Uani d . 1 1
H H1A 0.3223 0.5111 0.2281 0.117 Uiso calc R 1 1
H H1B 0.3826 0.4217 0.3037 0.117 Uiso calc R 1 1
H H1C 0.4642 0.4774 0.2382 0.117 Uiso calc R 1 1
C C2 0.5027(3) 0.62498(17) 0.3725(3) 0.0566(7) Uani d . 1 1
C C3 0.5693(4) 0.6716(2) 0.4795(3) 0.0721(9) Uani d . 1 1
H H3 0.5779 0.6444 0.5542 0.087 Uiso calc R 1 1
C C4 0.6227(3) 0.75768(19) 0.4766(3) 0.0622(7) Uani d . 1 1
H H4 0.6672 0.7888 0.5490 0.075 Uiso calc R 1 1
C C5 0.6102(2) 0.79803(15) 0.3656(2) 0.0455(6) Uani d . 1 1
C C6 0.5403(2) 0.75252(16) 0.2583(2) 0.0474(6) Uani d . 1 1
H H6 0.5299 0.7804 0.1836 0.057 Uiso calc R 1 1
C C7 0.4860(2) 0.66590(17) 0.2615(3) 0.0518(6) Uani d . 1 1
H H7 0.4385 0.6355 0.1894 0.062 Uiso calc R 1 1
C C8 0.7964(2) 0.91484(18) 0.4313(2) 0.0551(7) Uani d . 1 1
C C9 0.7905(2) 0.99648(17) 0.3462(2) 0.0480(6) Uani d . 1 1
H H9 0.8518 0.9869 0.3017 0.058 Uiso calc R 1 1
C C10 0.8058(2) 1.09252(16) 0.4000(2) 0.0439(5) Uani d . 1 1
C C11 0.7753(2) 1.11136(19) 0.5039(2) 0.0542(6) Uani d . 1 1
H H11 0.7471 1.0635 0.5426 0.065 Uiso calc R 1 1
C C12 0.7865(3) 1.2002(2) 0.5502(3) 0.0655(8) Uani d . 1 1
H H12 0.7647 1.2121 0.6193 0.079 Uiso calc R 1 1
C C13 0.8297(3) 1.2713(2) 0.4947(3) 0.0653(8) Uani d . 1 1
H H13 0.8367 1.3313 0.5260 0.078 Uiso calc R 1 1
C C14 0.8622(3) 1.2538(2) 0.3938(3) 0.0590(7) Uani d . 1 1
H H14 0.8926 1.3018 0.3569 0.071 Uiso calc R 1 1
C C15 0.8504(2) 1.16505(18) 0.3459(2) 0.0514(6) Uani d . 1 1
H H15 0.8725 1.1538 0.2768 0.062 Uiso calc R 1 1
C C16 0.6481(2) 0.95750(16) 0.2704(2) 0.0406(5) Uani d . 1 1
H H16 0.6442 0.9320 0.1913 0.049 Uiso calc R 1 1
C C17 0.5310(2) 1.01889(15) 0.2601(2) 0.0391(5) Uani d . 1 1
H H17 0.5496 1.0516 0.3380 0.047 Uiso calc R 1 1
C C18 0.3964(2) 0.96917(16) 0.2303(2) 0.0416(5) Uani d . 1 1
H H18 0.3954 0.9124 0.1834 0.050 Uiso calc R 1 1
C C19 0.3453(2) 0.9480(2) 0.3343(2) 0.0560(7) Uani d . 1 1
H H19A 0.3877 0.9881 0.4036 0.067 Uiso calc R 1 1
H H19B 0.3633 0.8837 0.3602 0.067 Uiso calc R 1 1
C C20 0.1664(2) 1.01221(18) 0.1256(2) 0.0477(6) Uani d . 1 1
H H20 0.1135 1.0693 0.1064 0.057 Uiso calc R 1 1
C C21 0.1057(2) 0.94262(17) 0.0232(2) 0.0470(6) Uani d . 1 1
C C22 0.1457(3) 0.8500(2) 0.0340(3) 0.0614(7) Uani d . 1 1
H H22 0.2089 0.8298 0.1064 0.074 Uiso calc R 1 1
C C23 0.0937(3) 0.7875(2) -0.0602(4) 0.0788(10) Uani d . 1 1
H H23 0.1231 0.7262 -0.0516 0.095 Uiso calc R 1 1
C C24 -0.0014(3) 0.8161(3) -0.1668(3) 0.0804(10) Uani d . 1 1
H H24 -0.0371 0.7738 -0.2299 0.096 Uiso calc R 1 1
C C25 -0.0440(3) 0.9063(3) -0.1805(3) 0.0721(9) Uani d . 1 1
H H25 -0.1080 0.9257 -0.2528 0.087 Uiso calc R 1 1
C C26 0.0093(2) 0.9688(2) -0.0852(2) 0.0555(6) Uani d . 1 1
C C27 0.3593(2) 1.07144(15) 0.06371(19) 0.0401(5) Uani d . 1 1
C C28 0.5037(2) 1.09515(16) 0.1552(2) 0.0401(5) Uani d . 1 1
C C29 0.6010(2) 1.09509(18) 0.0923(2) 0.0473(6) Uani d . 1 1
C C30 0.5047(2) 1.18733(18) 0.2100(2) 0.0508(6) Uani d . 1 1
C C31 0.3687(2) 0.99588(17) -0.0320(2) 0.0421(5) Uani d . 1 1
C C32 0.2909(2) 1.03007(18) -0.1534(2) 0.0446(6) Uani d . 1 1
C C33 0.2603(2) 0.9912(2) -0.2675(2) 0.0579(7) Uani d . 1 1
H H33 0.2888 0.9317 -0.2777 0.070 Uiso calc R 1 1
C C34 0.1841(3) 1.0450(3) -0.3684(3) 0.0714(9) Uani d . 1 1
H H34 0.1621 1.0201 -0.4464 0.086 Uiso calc R 1 1
C C35 0.1418(3) 1.1323(3) -0.3551(3) 0.0703(9) Uani d . 1 1
H H35 0.0929 1.1656 -0.4243 0.084 Uiso calc R 1 1
C C36 0.1703(2) 1.1737(2) -0.2392(2) 0.0548(7) Uani d . 1 1
C C37 0.2469(2) 1.11967(17) -0.1398(2) 0.0437(6) Uani d . 1 1
C C38 0.2821(2) 1.14927(16) -0.0176(2) 0.0440(6) Uani d . 1 1
C C39 0.2397(2) 1.23392(19) 0.0068(3) 0.0560(7) Uani d . 1 1
H H39 0.2600 1.2545 0.0868 0.067 Uiso calc R 1 1
C C40 0.1637(3) 1.2898(2) -0.0929(3) 0.0665(8) Uani d . 1 1
H H40 0.1358 1.3481 -0.0771 0.080 Uiso calc R 1 1
C C41 0.1300(3) 1.2612(2) -0.2111(3) 0.0641(8) Uani d . 1 1
H H41 0.0800 1.3000 -0.2738 0.077 Uiso calc R 1 1
N N1 0.67236(19) 0.88497(13) 0.36479(17) 0.0466(5) Uani d . 1 1
N N2 0.30451(17) 1.03727(14) 0.15349(17) 0.0429(4) Uani d . 1 1
N N3 0.5058(3) 1.25734(17) 0.2555(2) 0.0757(7) Uani d . 1 1
N N4 0.6746(2) 1.0943(2) 0.0429(2) 0.0712(7) Uani d . 1 1
O O1 0.4578(2) 0.53771(14) 0.3864(2) 0.0816(7) Uani d . 1 1
O O2 0.8777(2) 0.88497(14) 0.52295(19) 0.0801(7) Uani d . 1 1
O O3 0.43283(18) 0.92533(12) -0.00412(16) 0.0568(5) Uani d . 1 1
S S1 0.16802(7) 0.96921(7) 0.27474(7) 0.0761(3) Uani d . 1 1
Cl Cl1 -0.05283(7) 1.08123(6) -0.10849(7) 0.0774(2) Uani d . 1 1

loop_
_atom_site_aniso_label
_atom_site_aniso_U_11
_atom_site_aniso_U_22
_atom_site_aniso_U_33
_atom_site_aniso_U_12
_atom_site_aniso_U_13
_atom_site_aniso_U_23
C1 0.0724(18) 0.0524(18) 0.114(3) -0.0146(15) 0.0384(19) -0.0068(18)
C2 0.0729(17) 0.0404(14) 0.0678(19) 0.0018(12) 0.0387(14) 0.0052(13)
C3 0.122(3) 0.0527(17) 0.0529(17) -0.0003(17) 0.0451(18) 0.0045(14)
C4 0.096(2) 0.0501(16) 0.0446(15) 0.0006(15) 0.0291(14) -0.0010(13)
C5 0.0540(13) 0.0374(13) 0.0455(14) 0.0106(10) 0.0177(11) 0.0052(11)
C6 0.0542(14) 0.0446(13) 0.0431(14) 0.0071(11) 0.0164(11) 0.0058(11)
C7 0.0548(14) 0.0453(14) 0.0556(16) 0.0027(12) 0.0192(12) -0.0049(12)
C8 0.0527(14) 0.0468(14) 0.0554(16) 0.0136(11) 0.0053(13) 0.0003(12)
C9 0.0427(12) 0.0502(14) 0.0496(14) 0.0050(10) 0.0139(11) -0.0034(11)
C10 0.0378(11) 0.0432(13) 0.0453(13) 0.0026(10) 0.0075(10) -0.0021(11)
C11 0.0584(15) 0.0550(16) 0.0523(16) -0.0059(12) 0.0231(12) -0.0023(12)
C12 0.0711(18) 0.072(2) 0.0554(17) -0.0046(15) 0.0238(15) -0.0153(15)
C13 0.0623(16) 0.0534(17) 0.074(2) -0.0003(13) 0.0153(15) -0.0119(15)
C14 0.0614(15) 0.0515(16) 0.0598(17) -0.0057(12) 0.0150(13) 0.0022(13)
C15 0.0498(14) 0.0565(16) 0.0464(14) -0.0051(12) 0.0145(11) -0.0012(12)
C16 0.0465(12) 0.0393(12) 0.0363(11) -0.0007(10) 0.0144(10) 0.0009(10)
C17 0.0450(12) 0.0396(12) 0.0330(11) 0.0011(9) 0.0137(10) 0.0003(9)
C18 0.0463(12) 0.0432(12) 0.0349(11) -0.0019(10) 0.0134(9) 0.0018(10)
C19 0.0585(15) 0.0666(17) 0.0456(14) -0.0045(13) 0.0215(12) 0.0100(13)
C20 0.0447(12) 0.0564(15) 0.0447(13) 0.0024(11) 0.0186(10) 0.0013(11)
C21 0.0391(11) 0.0557(16) 0.0504(14) -0.0065(10) 0.0207(10) 0.0008(12)
C22 0.0550(15) 0.0594(17) 0.0718(19) -0.0066(13) 0.0244(14) -0.0004(15)
C23 0.0720(19) 0.0641(19) 0.110(3) -0.0079(16) 0.044(2) -0.021(2)
C24 0.0647(18) 0.096(3) 0.087(2) -0.0124(19) 0.0346(18) -0.036(2)
C25 0.0526(15) 0.105(3) 0.0598(18) -0.0043(16) 0.0212(14) -0.0119(18)
C26 0.0386(12) 0.0716(17) 0.0591(16) -0.0035(12) 0.0206(12) -0.0023(14)
C27 0.0419(11) 0.0411(12) 0.0367(12) 0.0019(10) 0.0127(9) 0.0049(10)
C28 0.0419(11) 0.0400(12) 0.0375(11) -0.0009(9) 0.0125(9) 0.0029(10)
C29 0.0453(12) 0.0526(14) 0.0411(13) -0.0048(11) 0.0112(11) 0.0059(11)
C30 0.0556(14) 0.0422(14) 0.0481(15) 0.0006(11) 0.0095(12) 0.0009(12)
C31 0.0423(11) 0.0440(13) 0.0420(13) -0.0021(10) 0.0169(10) 0.0003(10)
C32 0.0366(11) 0.0579(15) 0.0387(13) -0.0083(10) 0.0119(10) 0.0015(11)
C33 0.0504(14) 0.0786(19) 0.0439(14) -0.0109(13) 0.0150(12) -0.0078(14)
C34 0.0656(18) 0.106(3) 0.0374(15) -0.0122(18) 0.0112(13) -0.0043(16)
C35 0.0553(16) 0.103(3) 0.0413(16) -0.0039(16) 0.0025(13) 0.0169(16)
C36 0.0354(12) 0.0737(18) 0.0511(16) -0.0025(12) 0.0096(11) 0.0172(14)
C37 0.0351(11) 0.0565(15) 0.0362(13) -0.0027(10) 0.0079(9) 0.0069(11)
C38 0.0394(11) 0.0470(14) 0.0446(14) -0.0007(10) 0.0133(10) 0.0052(11)
C39 0.0517(13) 0.0533(16) 0.0604(17) 0.0119(12) 0.0157(12) 0.0055(13)
C40 0.0549(15) 0.0584(17) 0.081(2) 0.0139(13) 0.0165(15) 0.0128(16)
C41 0.0448(14) 0.0725(19) 0.068(2) 0.0104(13) 0.0108(13) 0.0285(16)
N1 0.0543(11) 0.0395(10) 0.0394(11) 0.0032(9) 0.0078(9) 0.0047(9)
N2 0.0412(10) 0.0507(11) 0.0380(10) 0.0032(8) 0.0151(8) 0.0071(9)
N3 0.0922(18) 0.0478(14) 0.0749(17) 0.0059(13) 0.0130(14) -0.0066(13)
N4 0.0615(14) 0.101(2) 0.0575(15) -0.0105(14) 0.0292(12) 0.0029(14)
O1 0.1154(17) 0.0505(12) 0.0911(17) -0.0150(11) 0.0511(14) 0.0024(11)
O2 0.0746(13) 0.0640(12) 0.0725(13) 0.0129(10) -0.0121(11) 0.0103(11)
O3 0.0695(11) 0.0535(10) 0.0486(10) 0.0109(9) 0.0217(9) -0.0015(8)
S1 0.0604(4) 0.1237(7) 0.0530(4) -0.0016(4) 0.0309(3) 0.0097(4)
Cl1 0.0530(4) 0.0809(5) 0.0861(5) 0.0059(4) 0.0085(4) 0.0137(4)

loop_
_atom_type_symbol
_atom_type_description
_atom_type_scat_dispersion_real
_atom_type_scat_dispersion_imag
_atom_type_scat_source
C C 0.0033 0.0016 'International Tables Vol C Tables 4.2.6.8 and 6.1.1.4'
H H 0.0000 0.0000 'International Tables Vol C Tables 4.2.6.8 and 6.1.1.4'
N N 0.0061 0.0033 'International Tables Vol C Tables 4.2.6.8 and 6.1.1.4'
O O 0.0106 0.0060 'International Tables Vol C Tables 4.2.6.8 and 6.1.1.4'
S S 0.1246 0.1234 'International Tables Vol C Tables 4.2.6.8 and 6.1.1.4'
Cl Cl 0.1484 0.1585 'International Tables Vol C Tables 4.2.6.8 and 6.1.1.4'

loop_
_geom_angle_atom_site_label_1
_geom_angle_atom_site_label_2
_geom_angle_atom_site_label_3
_geom_angle
O1 C1 H1A 109.5
O1 C1 H1B 109.5
H1A C1 H1B 109.5
O1 C1 H1C 109.5
H1A C1 H1C 109.5
H1B C1 H1C 109.5
O1 C2 C7 124.3(3)
O1 C2 C3 115.5(3)
C7 C2 C3 120.2(2)
C4 C3 C2 120.5(3)
C4 C3 H3 119.7
C2 C3 H3 119.7
C3 C4 C5 119.8(3)
C3 C4 H4 120.1
C5 C4 H4 120.1
C4 C5 C6 119.8(2)
C4 C5 N1 118.8(2)
C6 C5 N1 121.4(2)
C7 C6 C5 120.3(2)
C7 C6 H6 119.8
C5 C6 H6 119.8
C2 C7 C6 119.4(2)
C2 C7 H7 120.3
C6 C7 H7 120.3
O2 C8 N1 131.6(3)
O2 C8 C9 135.1(2)
N1 C8 C9 93.33(18)
C10 C9 C8 117.5(2)
C10 C9 C16 120.32(19)
C8 C9 C16 84.68(18)
C10 C9 H9 110.7
C8 C9 H9 110.7
C16 C9 H9 110.7
C11 C10 C15 118.3(2)
C11 C10 C9 121.3(2)
C15 C10 C9 120.4(2)
C12 C11 C10 120.6(3)
C12 C11 H11 119.7
C10 C11 H11 119.7
C13 C12 C11 120.2(3)
C13 C12 H12 119.9
C11 C12 H12 119.9
C14 C13 C12 119.9(3)
C14 C13 H13 120.0
C12 C13 H13 120.0
C13 C14 C15 120.3(3)
C13 C14 H14 119.8
C15 C14 H14 119.8
C14 C15 C10 120.6(3)
C14 C15 H15 119.7
C10 C15 H15 119.7
N1 C16 C17 113.65(19)
N1 C16 C9 86.81(16)
C17 C16 C9 117.27(19)
N1 C16 H16 112.3
C17 C16 H16 112.3
C9 C16 H16 112.3
C16 C17 C18 116.15(18)
C16 C17 C28 113.05(18)
C18 C17 C28 103.56(16)
C16 C17 H17 107.9
C18 C17 H17 107.9
C28 C17 H17 107.9
N2 C18 C19 105.65(18)
N2 C18 C17 102.28(17)
C19 C18 C17 118.71(19)
N2 C18 H18 109.9
C19 C18 H18 109.9
C17 C18 H18 109.9
C18 C19 S1 106.27(16)
C18 C19 H19A 110.5
S1 C19 H19A 110.5
C18 C19 H19B 110.5
S1 C19 H19B 110.5
H19A C19 H19B 108.7
N2 C20 C21 118.0(2)
N2 C20 S1 101.24(15)
C21 C20 S1 112.51(18)
N2 C20 H20 108.2
C21 C20 H20 108.2
S1 C20 H20 108.2
C26 C21 C22 117.0(2)
C26 C21 C20 121.5(2)
C22 C21 C20 121.4(2)
C23 C22 C21 121.5(3)
C23 C22 H22 119.3
C21 C22 H22 119.3
C24 C23 C22 119.8(3)
C24 C23 H23 120.1
C22 C23 H23 120.1
C25 C24 C23 120.4(3)
C25 C24 H24 119.8
C23 C24 H24 119.8
C24 C25 C26 119.3(3)
C24 C25 H25 120.3
C26 C25 H25 120.3
C21 C26 C25 121.9(3)
C21 C26 Cl1 121.6(2)
C25 C26 Cl1 116.5(2)
N2 C27 C38 115.48(19)
N2 C27 C31 114.61(18)
C38 C27 C31 102.62(17)
N2 C27 C28 97.68(15)
C38 C27 C28 117.40(18)
C31 C27 C28 109.55(17)
C30 C28 C29 108.5(2)
C30 C28 C27 110.17(19)
C29 C28 C27 111.36(18)
C30 C28 C17 108.30(18)
C29 C28 C17 114.07(18)
C27 C28 C17 104.34(17)
N4 C29 C28 179.1(3)
N3 C30 C28 178.0(3)
O3 C31 C32 129.0(2)
O3 C31 C27 123.7(2)
C32 C31 C27 107.3(2)
C33 C32 C37 120.4(2)
C33 C32 C31 131.9(2)
C37 C32 C31 107.7(2)
C32 C33 C34 117.5(3)
C32 C33 H33 121.3
C34 C33 H33 121.3
C35 C34 C33 122.1(3)
C35 C34 H34 119.0
C33 C34 H34 119.0
C34 C35 C36 121.8(3)
C34 C35 H35 119.1
C36 C35 H35 119.1
C37 C36 C41 116.3(3)
C37 C36 C35 115.5(3)
C41 C36 C35 128.1(3)
C32 C37 C36 122.7(2)
C32 C37 C38 114.1(2)
C36 C37 C38 123.1(2)
C39 C38 C37 119.2(2)
C39 C38 C27 132.7(2)
C37 C38 C27 108.0(2)
C38 C39 C40 118.2(3)
C38 C39 H39 120.9
C40 C39 H39 120.9
C41 C40 C39 122.5(3)
C41 C40 H40 118.8
C39 C40 H40 118.8
C40 C41 C36 120.6(2)
C40 C41 H41 119.7
C36 C41 H41 119.7
C8 N1 C5 130.2(2)
C8 N1 C16 95.15(18)
C5 N1 C16 131.75(18)
C27 N2 C20 124.01(17)
C27 N2 C18 108.24(16)
C20 N2 C18 113.32(18)
C2 O1 C1 117.9(3)
C19 S1 C20 94.89(12)

loop_
_geom_bond_atom_site_label_1
_geom_bond_atom_site_label_2
_geom_bond_distance
C1 O1 1.416(4)
C1 H1A 0.9600
C1 H1B 0.9600
C1 H1C 0.9600
C2 O1 1.374(3)
C2 C7 1.377(4)
C2 C3 1.381(4)
C3 C4 1.369(4)
C3 H3 0.9300
C4 C5 1.382(4)
C4 H4 0.9300
C5 C6 1.384(3)
C5 N1 1.419(3)
C6 C7 1.382(3)
C6 H6 0.9300
C7 H7 0.9300
C8 O2 1.204(3)
C8 N1 1.362(3)
C8 C9 1.525(4)
C9 C10 1.502(3)
C9 C16 1.584(3)
C9 H9 0.9800
C10 C11 1.387(4)
C10 C15 1.386(4)
C11 C12 1.375(4)
C11 H11 0.9300
C12 C13 1.373(4)
C12 H12 0.9300
C13 C14 1.363(4)
C13 H13 0.9300
C14 C15 1.380(4)
C14 H14 0.9300
C15 H15 0.9300
C16 N1 1.473(3)
C16 C17 1.510(3)
C16 H16 0.9800
C17 C18 1.544(3)
C17 C28 1.593(3)
C17 H17 0.9800
C18 N2 1.459(3)
C18 C19 1.524(3)
C18 H18 0.9800
C19 S1 1.818(3)
C19 H19A 0.9700
C19 H19B 0.9700
C20 N2 1.453(3)
C20 C21 1.522(4)
C20 S1 1.841(3)
C20 H20 0.9800
C21 C26 1.383(3)
C21 C22 1.391(4)
C22 C23 1.381(4)
C22 H22 0.9300
C23 C24 1.374(5)
C23 H23 0.9300
C24 C25 1.366(5)
C24 H24 0.9300
C25 C26 1.391(4)
C25 H25 0.9300
C26 Cl1 1.735(3)
C27 N2 1.452(3)
C27 C38 1.517(3)
C27 C31 1.586(3)
C27 C28 1.590(3)
C28 C30 1.470(4)
C28 C29 1.471(4)
C29 N4 1.128(3)
C30 N3 1.136(3)
C31 O3 1.207(3)
C31 C32 1.460(3)
C32 C33 1.375(3)
C32 C37 1.400(3)
C33 C34 1.412(4)
C33 H33 0.9300
C34 C35 1.362(5)
C34 H34 0.9300
C35 C36 1.411(4)
C35 H35 0.9300
C36 C37 1.404(3)
C36 C41 1.405(4)
C37 C38 1.408(3)
C38 C39 1.364(4)
C39 C40 1.419(4)
C39 H39 0.9300
C40 C41 1.363(4)
C40 H40 0.9300
C41 H41 0.9300

loop_
_geom_hbond_atom_site_label_D
_geom_hbond_atom_site_label_H
_geom_hbond_atom_site_label_A
_geom_hbond_site_symmetry_A
_geom_hbond_distance_DH
_geom_hbond_distance_HA
_geom_hbond_distance_DA
_geom_hbond_angle_DHA
C18 H18 O3 . 0.98 2.36 2.961(2) 119
C20 H20 Cl1 . 0.98 2.54 3.095(2) 116
C19 H19A O1 2_656 0.97 2.54 3.467(3) 159
C35 H35 Cg1 1_454 0.93 2.83 3.523(4) 133

loop_
_geom_torsion_atom_site_label_1
_geom_torsion_atom_site_label_2
_geom_torsion_atom_site_label_3
_geom_torsion_atom_site_label_4
_geom_torsion
O1 C2 C3 C4 177.5(3)
C7 C2 C3 C4 -2.0(5)
C2 C3 C4 C5 -0.2(5)
C3 C4 C5 C6 2.0(4)
C3 C4 C5 N1 -176.7(3)
C4 C5 C6 C7 -1.7(4)
N1 C5 C6 C7 176.9(2)
O1 C2 C7 C6 -177.2(2)
C3 C2 C7 C6 2.3(4)
C5 C6 C7 C2 -0.4(4)
O2 C8 C9 C10 -60.2(4)
N1 C8 C9 C10 120.3(2)
O2 C8 C9 C16 178.3(3)
N1 C8 C9 C16 -1.25(19)
C8 C9 C10 C11 -24.6(3)
C16 C9 C10 C11 75.9(3)
C8 C9 C10 C15 155.8(2)
C16 C9 C10 C15 -103.6(3)
C15 C10 C11 C12 1.4(4)
C9 C10 C11 C12 -178.2(2)
C10 C11 C12 C13 -0.8(4)
C11 C12 C13 C14 -0.3(4)
C12 C13 C14 C15 0.8(4)
C13 C14 C15 C10 -0.3(4)
C11 C10 C15 C14 -0.8(3)
C9 C10 C15 C14 178.8(2)
C10 C9 C16 N1 -117.7(2)
C8 C9 C16 N1 1.16(17)
C10 C9 C16 C17 -2.6(3)
C8 C9 C16 C17 116.2(2)
N1 C16 C17 C18 -58.9(3)
C9 C16 C17 C18 -157.94(19)
N1 C16 C17 C28 -178.40(17)
C9 C16 C17 C28 82.5(2)
C16 C17 C18 N2 -144.93(19)
C28 C17 C18 N2 -20.4(2)
C16 C17 C18 C19 99.3(3)
C28 C17 C18 C19 -136.1(2)
N2 C18 C19 S1 27.0(2)
C17 C18 C19 S1 140.95(18)
N2 C20 C21 C26 -111.8(3)
S1 C20 C21 C26 130.9(2)
N2 C20 C21 C22 67.5(3)
S1 C20 C21 C22 -49.8(3)
C26 C21 C22 C23 1.4(4)
C20 C21 C22 C23 -177.9(3)
C21 C22 C23 C24 -1.2(5)
C22 C23 C24 C25 0.7(5)
C23 C24 C25 C26 -0.4(5)
C22 C21 C26 C25 -1.2(4)
C20 C21 C26 C25 178.1(2)
C22 C21 C26 Cl1 178.01(19)
C20 C21 C26 Cl1 -2.7(3)
C24 C25 C26 C21 0.7(4)
C24 C25 C26 Cl1 -178.5(2)
N2 C27 C28 C30 -83.2(2)
C38 C27 C28 C30 40.8(3)
C31 C27 C28 C30 157.2(2)
N2 C27 C28 C29 156.39(19)
C38 C27 C28 C29 -79.6(3)
C31 C27 C28 C29 36.8(2)
N2 C27 C28 C17 32.9(2)
C38 C27 C28 C17 156.9(2)
C31 C27 C28 C17 -86.7(2)
C16 C17 C28 C30 -124.0(2)
C18 C17 C28 C30 109.5(2)
C16 C17 C28 C29 -3.1(3)
C18 C17 C28 C29 -129.6(2)
C16 C17 C28 C27 118.66(19)
C18 C17 C28 C27 -7.9(2)
N2 C27 C31 O3 -60.4(3)
C38 C27 C31 O3 173.6(2)
C28 C27 C31 O3 48.2(3)
N2 C27 C31 C32 121.17(19)
C38 C27 C31 C32 -4.8(2)
C28 C27 C31 C32 -130.26(18)
O3 C31 C32 C33 5.1(4)
C27 C31 C32 C33 -176.6(2)
O3 C31 C32 C37 -173.5(2)
C27 C31 C32 C37 4.9(2)
C37 C32 C33 C34 0.1(4)
C31 C32 C33 C34 -178.3(2)
C32 C33 C34 C35 0.2(4)
C33 C34 C35 C36 -0.9(5)
C34 C35 C36 C37 1.2(4)
C34 C35 C36 C41 -177.7(3)
C33 C32 C37 C36 0.3(4)
C31 C32 C37 C36 179.1(2)
C33 C32 C37 C38 178.1(2)
C31 C32 C37 C38 -3.1(3)
C41 C36 C37 C32 178.1(2)
C35 C36 C37 C32 -0.9(4)
C41 C36 C37 C38 0.5(3)
C35 C36 C37 C38 -178.6(2)
C32 C37 C38 C39 -177.2(2)
C36 C37 C38 C39 0.6(4)
C32 C37 C38 C27 -0.2(3)
C36 C37 C38 C27 177.6(2)
N2 C27 C38 C39 54.2(3)
C31 C27 C38 C39 179.6(3)
C28 C27 C38 C39 -60.3(4)
N2 C27 C38 C37 -122.4(2)
C31 C27 C38 C37 3.0(2)
C28 C27 C38 C37 123.2(2)
C37 C38 C39 C40 -1.4(4)
C27 C38 C39 C40 -177.6(3)
C38 C39 C40 C41 1.2(4)
C39 C40 C41 C36 -0.1(4)
C37 C36 C41 C40 -0.7(4)
C35 C36 C41 C40 178.2(3)
O2 C8 N1 C5 -16.2(5)
C9 C8 N1 C5 163.4(2)
O2 C8 N1 C16 -178.2(3)
C9 C8 N1 C16 1.3(2)
C4 C5 N1 C8 45.0(4)
C6 C5 N1 C8 -133.6(3)
C4 C5 N1 C16 -159.3(3)
C6 C5 N1 C16 22.1(4)
C17 C16 N1 C8 -119.8(2)
C9 C16 N1 C8 -1.29(19)
C17 C16 N1 C5 78.7(3)
C9 C16 N1 C5 -162.9(2)
C38 C27 N2 C20 48.5(3)
C31 C27 N2 C20 -70.5(3)
C28 C27 N2 C20 173.9(2)
C38 C27 N2 C18 -175.01(18)
C31 C27 N2 C18 66.0(2)
C28 C27 N2 C18 -49.7(2)
C21 C20 N2 C27 53.6(3)
S1 C20 N2 C27 176.78(18)
C21 C20 N2 C18 -81.0(3)
S1 C20 N2 C18 42.2(2)
C19 C18 N2 C27 171.04(18)
C17 C18 N2 C27 46.2(2)
C19 C18 N2 C20 -47.4(2)
C17 C18 N2 C20 -172.26(18)
C7 C2 O1 C1 6.5(4)
C3 C2 O1 C1 -173.0(3)
C18 C19 S1 C20 -4.0(2)
N2 C20 S1 C19 -19.93(18)
C21 C20 S1 C19 106.93(19)
